data_7017823
loop_
_publ_author_name
'Gong, Han-Yuan'
'Rambo, Brett M.'
'Nelson, Cory A.'
'Cho, Won'
'Lynch, Vincent M.'
'Zhu, Xiaoyang'
'Oh, Moonhyun'
'Sessler, Jonathan L.'

_publ_section_title
;
 Multi component self-assembly: supramolecular organic frameworks
 containing metal-rotaxane subunits (RSOFs).
;
_journal_issue 4
_journal_name_full 'Dalton transactions (Cambridge, England : 2003)'
_journal_page_first 1134
_journal_page_last 1137
_journal_paper_doi 10.1039/c1dt11495f
_journal_volume 41
_journal_year 2012
_chemical_formula_sum 'C78 H132 N10 O59 Y2'
_chemical_formula_weight 2331.76
_chemical_name_common
;
cyclo(2)(2,6-di(1H-imidazol-1-yl)pyridine)(2)(1,4-
dimethylenebenzene)_ 5 terephthalate dianion_ 2 yttrium(iii)_8 H2O_31
H2O
;
_chemical_name_systematic
;
?
;
_space_group_IT_number 14
_symmetry_cell_setting monoclinic
_symmetry_space_group_name_Hall '-P 2yn'
_symmetry_space_group_name_H-M 'P 1 21/n 1'
_atom_sites_solution_hydrogens geom
_atom_sites_solution_primary direct
_atom_sites_solution_secondary difmap
_audit_creation_method SHELXL-97
_cell_angle_alpha 90.00
_cell_angle_beta 98.315(5)
_cell_angle_gamma 90.00
_cell_formula_units_Z 2
_cell_length_a 11.288(5)
_cell_length_b 17.608(7)
_cell_length_c 24.405(10)
_cell_measurement_reflns_used 8244
_cell_measurement_temperature 100(2)
_cell_measurement_theta_max 25.00
_cell_measurement_theta_min 1.43
_cell_volume 4800(3)
_computing_cell_refinement 'CrystalClear (Rigaku Inc., 2008)'
_computing_data_collection 'CrystalClear (Rigaku Inc., 2008)'
_computing_data_reduction 'CrystalClear (Rigaku Inc., 2008)'
_computing_structure_refinement 'SHELXL-97 (Sheldrick, 1997)'
_computing_structure_solution 'SHELXS-97 (Sheldrick, 1990)'
_diffrn_ambient_temperature 100(2)
_diffrn_detector_area_resol_mean 28.5714
_diffrn_measured_fraction_theta_full 0.969
_diffrn_measured_fraction_theta_max 0.969
_diffrn_measurement_device_type
;
Saturn724+ (2x2 bin mode)
;
_diffrn_measurement_method dtintegrate.ref
_diffrn_radiation_monochromator graphite
_diffrn_radiation_source 'fine-focus sealed tube'
_diffrn_radiation_type MoK\a
_diffrn_radiation_wavelength 0.71075
_diffrn_reflns_av_R_equivalents 0.1106
_diffrn_reflns_av_sigmaI/netI 0.1135
_diffrn_reflns_limit_h_max 13
_diffrn_reflns_limit_h_min -12
_diffrn_reflns_limit_k_max 20
_diffrn_reflns_limit_k_min -20
_diffrn_reflns_limit_l_max 28
_diffrn_reflns_limit_l_min -28
_diffrn_reflns_number 34857
_diffrn_reflns_theta_full 25.00
_diffrn_reflns_theta_max 25.00
_diffrn_reflns_theta_min 1.43
_exptl_absorpt_coefficient_mu 1.308
_exptl_absorpt_correction_T_max 1.0000
_exptl_absorpt_correction_T_min 0.6909
_exptl_absorpt_correction_type multi-scan
_exptl_absorpt_process_details
;
Abscor. T. Higashi (2001). The Rigaku Corporation, Tokyo, Japan.
;
_exptl_crystal_colour colorless
_exptl_crystal_density_diffrn 1.613
_exptl_crystal_density_method 'not measured'
_exptl_crystal_description prism
_exptl_crystal_F_000 2260
_exptl_crystal_size_max 0.24
_exptl_crystal_size_mid 0.12
_exptl_crystal_size_min 0.07
_platon_squeeze_details
;
Number of Isotropic Non-H Atoms: 1.
Number of moved primary input atoms: 85.
Number of unusual anisotropic displacement parameters: 3.
Total Potential Solvent Accessible Void Vol: 914.1 Ang**3.
Electron Count / Cell = 452 - To be included in D(calc), F000 & Mol.Wght.
;
_refine_diff_density_max 0.793
_refine_diff_density_min -0.778
_refine_diff_density_rms 0.113
_refine_ls_extinction_method none
_refine_ls_goodness_of_fit_ref 0.998
_refine_ls_hydrogen_treatment constr
_refine_ls_matrix_type full
_refine_ls_number_parameters 563
_refine_ls_number_reflns 8180
_refine_ls_number_restraints 0
_refine_ls_restrained_S_all 0.998
_refine_ls_R_factor_all 0.1355
_refine_ls_R_factor_gt 0.0917
_refine_ls_shift/su_max 0.000
_refine_ls_shift/su_mean 0.000
_refine_ls_structure_factor_coef Fsqd
_refine_ls_weighting_details 'calc w=1/[\s^2^(Fo^2^)+(0.1500P)^2^+0.0000P] where P=(Fo^2^+2Fc^2^)/3'
_refine_ls_weighting_scheme calc
_refine_ls_wR_factor_gt 0.2404
_refine_ls_wR_factor_ref 0.2647
_reflns_number_gt 4979
_reflns_number_total 8180
_reflns_threshold_expression >2sigma(I)
_cod_data_source_file c1dt11495f.txt
_cod_data_source_block RSOF-Y
_cod_depositor_comments
;
The following automatic conversions were performed:

'_symmetry_cell_setting' value 'Monoclinic' changed to 'monoclinic'
according to /home/saulius/struct/CIF-dictionaries/cif_core.dic
dictionary named 'cif_core.dic' version 2.4.1 from
2010-06-29.

'_exptl_absorpt_correction_type' value 'Multi-scan'
changed to 'multi-scan' according to
/home/saulius/struct/CIF-dictionaries/cif_core.dic dictionary named
'cif_core.dic' version 2.4.1 from 2010-06-29.

Automatic conversion script
Id: cif_fix_values 1715 2011-07-08 13:25:40Z adriana 
;
_cod_original_sg_symbol_H-M P21/n
_cod_database_code 7017823

loop_
_symmetry_equiv_pos_as_xyz
'x, y, z'
'-x+1/2, y+1/2, -z+1/2'
'-x, -y, -z'
'x-1/2, -y-1/2, z-1/2'

loop_
_atom_site_label
_atom_site_type_symbol
_atom_site_fract_x
_atom_site_fract_y
_atom_site_fract_z
_atom_site_U_iso_or_equiv
_atom_site_adp_type
_atom_site_occupancy
_atom_site_symmetry_multiplicity
_atom_site_calc_flag
_atom_site_refinement_flags
Y1 Y 0.81401(6) 0.69910(4) 0.63486(3) 0.0398(3) Uani 1 1 d .
O1 O 0.7060(4) 0.7164(3) 0.70758(19) 0.0475(13) Uani 1 1 d .
O1W O 0.9317(4) 0.6054(3) 0.5989(2) 0.0560(14) Uani 1 1 d .
O2W O 0.8833(4) 0.6126(3) 0.70865(19) 0.0488(13) Uani 1 1 d .
O2 O 0.5413(5) 0.7894(3) 0.6893(2) 0.0559(14) Uani 1 1 d .
O3W O 0.6785(5) 0.7989(3) 0.6104(2) 0.0514(13) Uani 1 1 d .
O3 O 0.5939(6) 0.6526(4) 0.9770(2) 0.0791(19) Uani 1 1 d .
O4 O 0.4608(5) 0.7480(3) 0.9689(2) 0.0600(15) Uani 1 1 d .
O4W O 0.9151(4) 0.7730(3) 0.5740(2) 0.0510(13) Uani 1 1 d .
O5 O 0.9613(4) 0.7679(3) 0.68920(19) 0.0499(13) Uani 1 1 d .
O5W O 1.4625(7) 0.9010(4) 0.9917(3) 0.099(3) Uani 1 1 d .
O6 O 0.9671(5) 0.7290(3) 0.7773(2) 0.0566(14) Uani 1 1 d .
O6W O 1.0899(6) 0.6595(4) 0.8691(3) 0.093(2) Uani 1 1 d .
O7 O 1.4427(6) 1.0118(4) 0.7716(4) 0.091(2) Uani 1 1 d .
O7W O 0.7155(5) 0.7436(5) 0.4448(2) 0.095(2) Uani 1 1 d .
O8 O 1.3993(6) 1.0128(5) 0.8575(4) 0.132(4) Uani 1 1 d .
O8W O 1.3440(9) 1.0082(6) 0.9482(4) 0.151(3) Uiso 1 1 d .
O9 O 0.6549(4) 0.6106(3) 0.61606(18) 0.0396(11) Uani 1 1 d .
O10 O 0.7126(4) 0.6577(3) 0.54104(18) 0.0432(12) Uani 1 1 d .
N1 N 0.7168(5) 0.4495(3) 0.7201(2) 0.0448(15) Uani 1 1 d .
N2 N 0.5715(5) 0.5085(3) 0.7516(2) 0.0416(14) Uani 1 1 d .
N3 N 0.4341(5) 0.5895(3) 0.7035(2) 0.0422(14) Uani 1 1 d .
N4 N 0.3100(5) 0.6702(4) 0.6482(2) 0.0451(15) Uani 1 1 d .
N5 N 0.3337(5) 0.7169(3) 0.5675(2) 0.0454(15) Uani 1 1 d .
C1 C 0.8023(6) 0.4296(4) 0.6818(3) 0.0479(18) Uani 1 1 d .
H1A H 0.8640 0.3972 0.7013 0.058 Uiso 1 1 calc R
H1B H 0.8407 0.4757 0.6717 0.058 Uiso 1 1 calc R
C2 C 0.6318(6) 0.5028(4) 0.7089(3) 0.0438(17) Uani 1 1 d .
H2A H 0.6174 0.5312 0.6764 0.053 Uiso 1 1 calc R
C3 C 0.7073(8) 0.4192(5) 0.7719(3) 0.067(3) Uani 1 1 d .
H3A H 0.7545 0.3805 0.7895 0.081 Uiso 1 1 calc R
C4 C 0.6193(8) 0.4548(5) 0.7919(3) 0.064(2) Uani 1 1 d .
H4A H 0.5940 0.4462 0.8259 0.077 Uiso 1 1 calc R
C5 C 0.4685(7) 0.5573(4) 0.7526(3) 0.0482(19) Uani 1 1 d .
C6 C 0.4132(7) 0.5654(5) 0.7984(3) 0.056(2) Uani 1 1 d .
H6A H 0.4405 0.5404 0.8315 0.067 Uiso 1 1 calc R
C7 C 0.3138(7) 0.6128(5) 0.7930(3) 0.053(2) Uani 1 1 d .
H7A H 0.2743 0.6217 0.8233 0.064 Uiso 1 1 calc R
C8 C 0.2742(7) 0.6464(5) 0.7437(3) 0.055(2) Uani 1 1 d .
H8A H 0.2058 0.6765 0.7392 0.067 Uiso 1 1 calc R
C9 C 0.3385(6) 0.6344(4) 0.7000(3) 0.0453(18) Uani 1 1 d .
C10 C 0.3880(7) 0.6793(4) 0.6114(3) 0.0469(19) Uani 1 1 d .
H10A H 0.4667 0.6622 0.6161 0.056 Uiso 1 1 calc R
C11 C 0.2025(7) 0.7075(5) 0.6252(3) 0.056(2) Uani 1 1 d .
H11A H 0.1333 0.7119 0.6416 0.067 Uiso 1 1 calc R
C12 C 0.2188(7) 0.7353(5) 0.5758(3) 0.059(2) Uani 1 1 d .
H12A H 0.1629 0.7621 0.5515 0.070 Uiso 1 1 calc R
C13 C 0.3887(7) 0.7380(5) 0.5188(3) 0.0523(19) Uani 1 1 d .
H13A H 0.4748 0.7321 0.5273 0.063 Uiso 1 1 calc R
H13B H 0.3719 0.7910 0.5101 0.063 Uiso 1 1 calc R
C14 C 0.3423(6) 0.6894(4) 0.4679(3) 0.0470(18) Uani 1 1 d .
C15 C 0.2619(7) 0.6287(4) 0.4692(3) 0.053(2) Uani 1 1 d .
H15A H 0.2367 0.6146 0.5024 0.063 Uiso 1 1 calc R
C16 C 0.2207(7) 0.5903(4) 0.4210(3) 0.0506(19) Uani 1 1 d .
H16A H 0.1695 0.5492 0.4225 0.061 Uiso 1 1 calc R
C17 C 0.2527(6) 0.6107(4) 0.3710(3) 0.0454(18) Uani 1 1 d .
C18 C 0.3342(7) 0.6732(4) 0.3687(3) 0.0532(19) Uani 1 1 d .
H18A H 0.3577 0.6876 0.3352 0.064 Uiso 1 1 calc R
C19 C 0.3766(7) 0.7111(4) 0.4166(3) 0.0485(19) Uani 1 1 d .
H19A H 0.4289 0.7517 0.4154 0.058 Uiso 1 1 calc R
C20 C 0.6130(7) 0.7479(4) 0.7215(3) 0.0455(18) Uani 1 1 d .
C21 C 0.5887(6) 0.7345(4) 0.7792(3) 0.0401(16) Uani 1 1 d .
C22 C 0.4943(6) 0.7708(4) 0.7998(3) 0.0477(19) Uani 1 1 d .
H22A H 0.4426 0.8020 0.7767 0.057 Uiso 1 1 calc R
C23 C 0.4769(6) 0.7607(4) 0.8543(3) 0.0439(17) Uani 1 1 d .
H23A H 0.4143 0.7857 0.8676 0.053 Uiso 1 1 calc R
C24 C 0.5526(7) 0.7132(4) 0.8897(3) 0.0437(18) Uani 1 1 d .
C25 C 0.6440(6) 0.6751(5) 0.8688(3) 0.0485(19) Uani 1 1 d .
H25A H 0.6928 0.6419 0.8916 0.058 Uiso 1 1 calc R
C26 C 0.6638(7) 0.6854(4) 0.8148(3) 0.0461(18) Uani 1 1 d .
H26A H 0.7265 0.6602 0.8017 0.055 Uiso 1 1 calc R
C27 C 0.5345(7) 0.7020(5) 0.9496(3) 0.053(2) Uani 1 1 d .
C28 C 1.0014(7) 0.7712(5) 0.7420(3) 0.0480(18) Uani 1 1 d .
C29 C 1.0965(6) 0.8281(4) 0.7593(3) 0.0470(18) Uani 1 1 d .
C30 C 1.1294(7) 0.8468(5) 0.8138(4) 0.067(2) Uani 1 1 d .
H30A H 1.0898 0.8242 0.8404 0.080 Uiso 1 1 calc R
C31 C 1.2219(8) 0.8996(5) 0.8310(5) 0.079(3) Uani 1 1 d .
H31A H 1.2425 0.9115 0.8683 0.095 Uiso 1 1 calc R
C32 C 1.2831(7) 0.9340(5) 0.7902(5) 0.071(3) Uani 1 1 d .
C33 C 1.2471(7) 0.9150(5) 0.7357(4) 0.067(2) Uani 1 1 d .
H33A H 1.2860 0.9377 0.7088 0.080 Uiso 1 1 calc R
C34 C 1.1559(7) 0.8639(4) 0.7186(4) 0.057(2) Uani 1 1 d .
H34A H 1.1338 0.8532 0.6812 0.068 Uiso 1 1 calc R
C35 C 1.3819(8) 0.9921(6) 0.8071(7) 0.092(4) Uani 1 1 d .
C36 C 0.6498(6) 0.6112(4) 0.5641(3) 0.0383(16) Uani 1 1 d .
C37 C 0.5716(6) 0.5546(4) 0.5306(3) 0.0397(16) Uani 1 1 d .
C38 C 0.5779(6) 0.5456(4) 0.4736(3) 0.0458(18) Uani 1 1 d .
H38A H 0.6291 0.5756 0.4562 0.055 Uiso 1 1 calc R
C39 C 0.5057(6) 0.4910(4) 0.4440(3) 0.0437(17) Uani 1 1 d .
H39A H 0.5092 0.4847 0.4064 0.052 Uiso 1 1 calc R

loop_
_atom_site_aniso_label
_atom_site_aniso_U_11
_atom_site_aniso_U_22
_atom_site_aniso_U_33
_atom_site_aniso_U_23
_atom_site_aniso_U_13
_atom_site_aniso_U_12
Y1 0.0314(4) 0.0449(4) 0.0399(4) 0.0001(3) -0.0051(3) -0.0038(3)
O1 0.032(3) 0.066(4) 0.044(3) 0.004(2) 0.005(2) 0.006(2)
O1W 0.032(3) 0.068(4) 0.066(3) 0.012(3) 0.000(2) 0.002(3)
O2W 0.045(3) 0.046(3) 0.050(3) 0.010(2) -0.012(2) -0.004(2)
O2 0.043(3) 0.068(4) 0.055(3) 0.005(3) 0.000(3) 0.010(3)
O3W 0.057(3) 0.045(3) 0.051(3) 0.000(2) 0.004(3) 0.007(3)
O3 0.088(5) 0.090(5) 0.061(4) 0.003(3) 0.017(3) 0.021(4)
O4 0.052(4) 0.080(4) 0.049(3) -0.011(3) 0.011(3) 0.001(3)
O4W 0.035(3) 0.063(3) 0.054(3) 0.004(2) 0.004(2) -0.006(2)
O5 0.043(3) 0.059(3) 0.044(3) -0.008(2) -0.007(2) -0.015(3)
O5W 0.108(6) 0.085(5) 0.121(6) -0.036(4) 0.070(5) -0.040(4)
O6 0.047(3) 0.075(4) 0.045(3) -0.004(3) -0.004(2) -0.018(3)
O6W 0.086(5) 0.103(6) 0.086(5) -0.015(4) -0.007(4) 0.015(4)
O7 0.038(4) 0.070(5) 0.151(7) -0.016(4) -0.030(4) -0.002(3)
O7W 0.057(4) 0.164(7) 0.059(4) 0.051(4) -0.007(3) -0.011(4)
O8 0.062(5) 0.129(7) 0.201(9) -0.115(7) 0.004(5) -0.027(5)
O9 0.035(3) 0.046(3) 0.036(3) -0.004(2) -0.003(2) -0.008(2)
O10 0.032(3) 0.056(3) 0.038(2) -0.005(2) -0.009(2) -0.001(2)
N1 0.044(4) 0.041(3) 0.046(4) -0.005(3) -0.005(3) 0.004(3)
N2 0.041(3) 0.041(3) 0.042(3) 0.003(3) 0.003(3) 0.002(3)
N3 0.036(3) 0.039(3) 0.049(3) -0.008(3) -0.002(3) -0.004(3)
N4 0.026(3) 0.059(4) 0.048(4) -0.013(3) 0.001(3) -0.004(3)
N5 0.028(3) 0.060(4) 0.045(3) -0.011(3) -0.004(3) 0.005(3)
C1 0.036(4) 0.057(5) 0.050(4) -0.003(4) 0.004(3) 0.009(4)
C2 0.033(4) 0.046(4) 0.049(4) 0.000(3) -0.004(3) -0.005(3)
C3 0.078(7) 0.085(7) 0.035(4) 0.018(4) -0.004(4) 0.007(5)
C4 0.061(6) 0.093(7) 0.038(4) 0.003(4) 0.010(4) 0.018(5)
C5 0.043(4) 0.040(4) 0.057(5) -0.006(3) -0.010(4) -0.008(3)
C6 0.052(5) 0.079(6) 0.037(4) -0.013(4) 0.008(4) -0.016(5)
C7 0.043(5) 0.065(5) 0.051(5) -0.018(4) 0.004(4) -0.002(4)
C8 0.032(4) 0.065(5) 0.069(5) -0.025(4) 0.003(4) -0.013(4)
C9 0.032(4) 0.059(5) 0.042(4) -0.011(4) -0.003(3) -0.008(4)
C10 0.033(4) 0.053(5) 0.051(4) -0.009(4) -0.008(4) 0.010(3)
C11 0.026(4) 0.079(6) 0.059(5) -0.019(4) -0.006(4) 0.017(4)
C12 0.042(5) 0.066(6) 0.065(6) 0.000(4) -0.003(4) 0.019(4)
C13 0.044(5) 0.056(5) 0.052(4) 0.000(4) -0.010(4) -0.006(4)
C14 0.039(4) 0.045(4) 0.053(5) 0.009(3) -0.008(3) 0.006(3)
C15 0.067(5) 0.042(4) 0.049(4) 0.004(4) 0.006(4) -0.001(4)
C16 0.054(5) 0.046(4) 0.049(4) 0.008(4) -0.005(4) -0.005(4)
C17 0.036(4) 0.043(4) 0.053(4) -0.008(3) -0.007(3) 0.003(3)
C18 0.046(5) 0.049(5) 0.064(5) 0.002(4) 0.005(4) -0.001(4)
C19 0.036(4) 0.047(5) 0.061(5) 0.003(4) 0.001(4) -0.008(3)
C20 0.033(4) 0.059(5) 0.043(4) 0.003(4) 0.001(3) -0.007(4)
C21 0.028(4) 0.049(4) 0.039(4) -0.013(3) -0.007(3) 0.000(3)
C22 0.028(4) 0.057(5) 0.055(5) -0.001(4) -0.004(3) -0.007(4)
C23 0.034(4) 0.055(5) 0.042(4) -0.009(3) 0.004(3) 0.004(4)
C24 0.045(5) 0.046(4) 0.038(4) -0.009(3) 0.000(3) -0.002(3)
C25 0.030(4) 0.062(5) 0.052(5) -0.004(4) 0.002(3) -0.005(4)
C26 0.035(4) 0.063(5) 0.040(4) -0.009(3) 0.003(3) -0.005(4)
C27 0.044(5) 0.073(6) 0.042(4) -0.012(4) 0.007(4) -0.013(4)
C28 0.036(4) 0.056(5) 0.049(5) -0.006(4) -0.005(4) -0.003(4)
C29 0.031(4) 0.057(5) 0.050(4) -0.005(4) -0.005(3) 0.007(3)
C30 0.038(5) 0.085(7) 0.073(6) -0.028(5) -0.003(4) -0.010(4)
C31 0.042(5) 0.072(6) 0.114(8) -0.056(6) -0.023(5) 0.008(5)
C32 0.029(5) 0.051(5) 0.127(8) -0.030(5) -0.012(5) -0.011(4)
C33 0.034(4) 0.047(5) 0.115(8) -0.006(5) -0.005(5) -0.010(4)
C34 0.045(5) 0.046(5) 0.073(5) 0.005(4) -0.010(4) -0.005(4)
C35 0.023(5) 0.059(6) 0.181(13) -0.032(8) -0.024(6) 0.010(4)
C36 0.032(4) 0.039(4) 0.042(4) -0.001(3) 0.001(3) 0.006(3)
C37 0.028(4) 0.042(4) 0.046(4) 0.002(3) -0.003(3) 0.009(3)
C38 0.038(4) 0.059(5) 0.036(4) 0.006(3) -0.007(3) -0.006(4)
C39 0.038(4) 0.056(5) 0.035(4) -0.003(3) -0.002(3) 0.005(4)

loop_
_atom_type_symbol
_atom_type_description
_atom_type_scat_dispersion_real
_atom_type_scat_dispersion_imag
_atom_type_scat_source
C C 0.0033 0.0016 'International Tables Vol C Tables 4.2.6.8 and 6.1.1.4'
H H 0.0000 0.0000 'International Tables Vol C Tables 4.2.6.8 and 6.1.1.4'
N N 0.0061 0.0033 'International Tables Vol C Tables 4.2.6.8 and 6.1.1.4'
O O 0.0106 0.0060 'International Tables Vol C Tables 4.2.6.8 and 6.1.1.4'
Y Y -2.7962 3.5667 'International Tables Vol C Tables 4.2.6.8 and 6.1.1.4'

loop_
_geom_angle_atom_site_label_1
_geom_angle_atom_site_label_2
_geom_angle_atom_site_label_3
_geom_angle
_geom_angle_site_symmetry_1
_geom_angle_site_symmetry_3
O5 Y1 O1 84.61(17) . .
O5 Y1 O3W 98.13(19) . .
O1 Y1 O3W 72.59(17) . .
O5 Y1 O1W 100.53(18) . .
O1 Y1 O1W 139.72(17) . .
O3W Y1 O1W 143.82(17) . .
O5 Y1 O9 156.38(16) . .
O1 Y1 O9 76.49(17) . .
O3W Y1 O9 89.70(18) . .
O1W Y1 O9 85.44(17) . .
O5 Y1 O4W 72.68(17) . .
O1 Y1 O4W 139.30(18) . .
O3W Y1 O4W 77.65(18) . .
O1W Y1 O4W 78.73(18) . .
O9 Y1 O4W 130.91(16) . .
O5 Y1 O2W 76.90(17) . .
O1 Y1 O2W 70.04(17) . .
O3W Y1 O2W 142.59(17) . .
O1W Y1 O2W 72.35(17) . .
O9 Y1 O2W 83.34(16) . .
O4W Y1 O2W 132.82(17) . .
O5 Y1 O10 150.25(17) . .
O1 Y1 O10 121.03(16) . .
O3W Y1 O10 77.95(17) . .
O1W Y1 O10 70.49(16) . .
O9 Y1 O10 53.23(15) . .
O4W Y1 O10 77.71(17) . .
O2W Y1 O10 123.72(16) . .
O5 Y1 C36 175.32(19) . .
O1 Y1 C36 99.81(19) . .
O3W Y1 C36 84.75(19) . .
O1W Y1 C36 75.12(18) . .
O9 Y1 C36 26.51(17) . .
O4W Y1 C36 104.49(19) . .
O2W Y1 C36 103.06(18) . .
O10 Y1 C36 26.81(17) . .
C20 O1 Y1 143.8(5) . .
C28 O5 Y1 135.0(5) . .
C36 O9 Y1 96.5(4) . .
C36 O10 Y1 89.6(4) . .
C2 N1 C3 107.9(6) . .
C2 N1 C1 123.4(6) . .
C3 N1 C1 128.7(7) . .
C2 N2 C5 124.1(6) . .
C2 N2 C4 108.0(6) . .
C5 N2 C4 127.7(6) . .
C5 N3 C9 115.9(6) . .
C10 N4 C9 124.2(6) . .
C10 N4 C11 106.4(6) . .
C9 N4 C11 129.2(6) . .
C10 N5 C12 109.4(6) . .
C10 N5 C13 125.4(6) . .
C12 N5 C13 125.2(6) . .
N1 C1 C17 114.9(6) . 3_666
N1 C1 H1A 108.5 . .
C17 C1 H1A 108.5 3_666 .
N1 C1 H1B 108.5 . .
C17 C1 H1B 108.5 3_666 .
H1A C1 H1B 107.5 . .
N2 C2 N1 108.9(6) . .
N2 C2 H2A 125.5 . .
N1 C2 H2A 125.5 . .
C4 C3 N1 108.2(8) . .
C4 C3 H3A 125.9 . .
N1 C3 H3A 125.9 . .
C3 C4 N2 106.9(7) . .
C3 C4 H4A 126.5 . .
N2 C4 H4A 126.5 . .
N3 C5 C6 125.8(7) . .
N3 C5 N2 111.5(6) . .
C6 C5 N2 122.6(7) . .
C5 C6 C7 116.3(8) . .
C5 C6 H6A 121.9 . .
C7 C6 H6A 121.9 . .
C8 C7 C6 120.3(7) . .
C8 C7 H7A 119.9 . .
C6 C7 H7A 119.9 . .
C7 C8 C9 118.2(8) . .
C7 C8 H8A 120.9 . .
C9 C8 H8A 120.9 . .
N3 C9 N4 113.6(6) . .
N3 C9 C8 123.4(7) . .
N4 C9 C8 123.0(7) . .
N4 C10 N5 109.0(6) . .
N4 C10 H10A 125.5 . .
N5 C10 H10A 125.5 . .
C12 C11 N4 107.7(7) . .
C12 C11 H11A 126.2 . .
N4 C11 H11A 126.2 . .
C11 C12 N5 107.5(7) . .
C11 C12 H12A 126.2 . .
N5 C12 H12A 126.2 . .
N5 C13 C14 112.3(6) . .
N5 C13 H13A 109.1 . .
C14 C13 H13A 109.1 . .
N5 C13 H13B 109.1 . .
C14 C13 H13B 109.1 . .
H13A C13 H13B 107.9 . .
C19 C14 C15 119.1(7) . .
C19 C14 C13 117.3(7) . .
C15 C14 C13 123.4(7) . .
C16 C15 C14 119.6(7) . .
C16 C15 H15A 120.2 . .
C14 C15 H15A 120.2 . .
C17 C16 C15 122.1(7) . .
C17 C16 H16A 118.9 . .
C15 C16 H16A 118.9 . .
C16 C17 C18 119.1(7) . .
C16 C17 C1 120.3(7) . 3_666
C18 C17 C1 120.5(7) . 3_666
C19 C18 C17 119.0(7) . .
C19 C18 H18A 120.5 . .
C17 C18 H18A 120.5 . .
C18 C19 C14 121.1(7) . .
C18 C19 H19A 119.4 . .
C14 C19 H19A 119.4 . .
O2 C20 O1 123.9(6) . .
O2 C20 C21 119.2(7) . .
O1 C20 C21 117.0(6) . .
C22 C21 C26 118.5(7) . .
C22 C21 C20 121.5(7) . .
C26 C21 C20 120.0(6) . .
C23 C22 C21 120.7(7) . .
C23 C22 H22A 119.7 . .
C21 C22 H22A 119.7 . .
C22 C23 C24 120.7(7) . .
C22 C23 H23A 119.7 . .
C24 C23 H23A 119.7 . .
C25 C24 C23 118.8(6) . .
C25 C24 C27 120.2(7) . .
C23 C24 C27 121.0(7) . .
C26 C25 C24 121.3(7) . .
C26 C25 H25A 119.4 . .
C24 C25 H25A 119.4 . .
C25 C26 C21 120.0(7) . .
C25 C26 H26A 120.0 . .
C21 C26 H26A 120.0 . .
O3 C27 O4 124.8(7) . .
O3 C27 C24 118.3(7) . .
O4 C27 C24 116.8(8) . .
O6 C28 O5 124.1(7) . .
O6 C28 C29 119.4(6) . .
O5 C28 C29 116.5(7) . .
C30 C29 C34 118.9(8) . .
C30 C29 C28 121.6(7) . .
C34 C29 C28 119.6(6) . .
C29 C30 C31 122.1(9) . .
C29 C30 H30A 119.0 . .
C31 C30 H30A 119.0 . .
C30 C31 C32 118.9(8) . .
C30 C31 H31A 120.5 . .
C32 C31 H31A 120.5 . .
C33 C32 C31 117.8(7) . .
C33 C32 C35 121.7(11) . .
C31 C32 C35 120.4(10) . .
C32 C33 C34 123.4(9) . .
C32 C33 H33A 118.3 . .
C34 C33 H33A 118.3 . .
C29 C34 C33 118.8(8) . .
C29 C34 H34A 120.6 . .
C33 C34 H34A 120.6 . .
O7 C35 O8 125.2(10) . .
O7 C35 C32 117.4(12) . .
O8 C35 C32 117.3(12) . .
O10 C36 O9 120.3(6) . .
O10 C36 C37 120.9(6) . .
O9 C36 C37 118.8(6) . .
O10 C36 Y1 63.6(3) . .
O9 C36 Y1 57.0(3) . .
C37 C36 Y1 171.6(5) . .
C39 C37 C38 119.8(6) 3_666 .
C39 C37 C36 120.0(6) 3_666 .
C38 C37 C36 120.2(6) . .
C39 C38 C37 118.6(7) . .
C39 C38 H38A 120.7 . .
C37 C38 H38A 120.7 . .
C37 C39 C38 121.5(6) 3_666 .
C37 C39 H39A 119.2 3_666 .
C38 C39 H39A 119.2 . .

loop_
_geom_bond_atom_site_label_1
_geom_bond_atom_site_label_2
_geom_bond_distance
_geom_bond_site_symmetry_2
Y1 O5 2.314(5) .
Y1 O1 2.314(5) .
Y1 O3W 2.349(5) .
Y1 O1W 2.366(5) .
Y1 O9 2.372(4) .
Y1 O4W 2.386(5) .
Y1 O2W 2.401(4) .
Y1 O10 2.515(4) .
Y1 C36 2.809(7) .
O1 C20 1.278(8) .
O2 C20 1.274(9) .
O3 C27 1.235(10) .
O4 C27 1.296(9) .
O5 C28 1.303(8) .
O6 C28 1.241(9) .
O7 C35 1.230(14) .
O8 C35 1.272(14) .
O9 C36 1.262(8) .
O10 C36 1.267(8) .
N1 C2 1.342(9) .
N1 C3 1.392(9) .
N1 C1 1.479(9) .
N2 C2 1.329(8) .
N2 C5 1.449(9) .
N2 C4 1.414(9) .
N3 C5 1.332(9) .
N3 C9 1.331(9) .
N4 C10 1.354(9) .
N4 C9 1.408(9) .
N4 C11 1.423(9) .
N5 C10 1.331(9) .
N5 C12 1.380(9) .
N5 C13 1.467(10) .
C1 C17 1.522(9) 3_666
C1 H1A 0.9700 .
C1 H1B 0.9700 .
C2 H2A 0.9300 .
C3 C4 1.326(11) .
C3 H3A 0.9300 .
C4 H4A 0.9300 .
C5 C6 1.366(10) .
C6 C7 1.390(11) .
C6 H6A 0.9300 .
C7 C8 1.357(11) .
C7 H7A 0.9300 .
C8 C9 1.390(10) .
C8 H8A 0.9300 .
C10 H10A 0.9300 .
C11 C12 1.339(11) .
C11 H11A 0.9300 .
C12 H12A 0.9300 .
C13 C14 1.536(10) .
C13 H13A 0.9700 .
C13 H13B 0.9700 .
C14 C19 1.414(10) .
C14 C15 1.405(10) .
C15 C16 1.378(10) .
C15 H15A 0.9300 .
C16 C17 1.370(10) .
C16 H16A 0.9300 .
C17 C18 1.441(10) .
C17 C1 1.522(9) 3_666
C18 C19 1.372(10) .
C18 H18A 0.9300 .
C19 H19A 0.9300 .
C20 C21 1.490(10) .
C21 C22 1.398(10) .
C21 C26 1.417(10) .
C22 C23 1.383(10) .
C22 H22A 0.9300 .
C23 C24 1.401(10) .
C23 H23A 0.9300 .
C24 C25 1.388(10) .
C24 C27 1.519(10) .
C25 C26 1.380(10) .
C25 H25A 0.9300 .
C26 H26A 0.9300 .
C28 C29 1.485(10) .
C29 C30 1.368(10) .
C29 C34 1.423(10) .
C30 C31 1.415(11) .
C30 H30A 0.9300 .
C31 C32 1.425(14) .
C31 H31A 0.9300 .
C32 C33 1.376(13) .
C32 C35 1.525(12) .
C33 C34 1.385(10) .
C33 H33A 0.9300 .
C34 H34A 0.9300 .
C36 C37 1.494(9) .
C37 C39 1.395(10) 3_666
C37 C38 1.413(9) .
C38 C39 1.393(10) .
C38 H38A 0.9300 .
C39 C37 1.395(10) 3_666
C39 H39A 0.9300 .

loop_
_geom_torsion_atom_site_label_1
_geom_torsion_atom_site_label_2
_geom_torsion_atom_site_label_3
_geom_torsion_atom_site_label_4
_geom_torsion
_geom_torsion_site_symmetry_1
_geom_torsion_site_symmetry_4
O5 Y1 O1 C20 114.6(8) . .
O3W Y1 O1 C20 14.4(8) . .
O1W Y1 O1 C20 -145.4(7) . .
O9 Y1 O1 C20 -79.6(8) . .
O4W Y1 O1 C20 59.3(9) . .
O2W Y1 O1 C20 -167.4(8) . .
O10 Y1 O1 C20 -49.3(8) . .
C36 Y1 O1 C20 -66.9(8) . .
O1 Y1 O5 C28 38.4(7) . .
O3W Y1 O5 C28 110.0(7) . .
O1W Y1 O5 C28 -101.2(7) . .
O9 Y1 O5 C28 1.7(10) . .
O4W Y1 O5 C28 -175.8(7) . .
O2W Y1 O5 C28 -32.3(7) . .
O10 Y1 O5 C28 -170.1(6) . .
C36 Y1 O5 C28 -122(2) . .
O5 Y1 O9 C36 -171.3(4) . .
O1 Y1 O9 C36 150.9(4) . .
O3W Y1 O9 C36 78.8(4) . .
O1W Y1 O9 C36 -65.3(4) . .
O4W Y1 O9 C36 5.5(5) . .
O2W Y1 O9 C36 -138.1(4) . .
O10 Y1 O9 C36 3.7(4) . .
O5 Y1 O10 C36 172.3(4) . .
O1 Y1 O10 C36 -41.4(4) . .
O3W Y1 O10 C36 -102.4(4) . .
O1W Y1 O10 C36 95.6(4) . .
O9 Y1 O10 C36 -3.6(3) . .
O4W Y1 O10 C36 177.8(4) . .
O2W Y1 O10 C36 44.1(4) . .
C2 N1 C1 C17 -69.0(9) . 3_666
C3 N1 C1 C17 110.8(8) . 3_666
C5 N2 C2 N1 -176.2(6) . .
C4 N2 C2 N1 -1.1(8) . .
C3 N1 C2 N2 1.4(8) . .
C1 N1 C2 N2 -178.7(6) . .
C2 N1 C3 C4 -1.2(10) . .
C1 N1 C3 C4 179.0(7) . .
N1 C3 C4 N2 0.5(10) . .
C2 N2 C4 C3 0.3(9) . .
C5 N2 C4 C3 175.3(7) . .
C9 N3 C5 C6 1.4(10) . .
C9 N3 C5 N2 178.8(6) . .
C2 N2 C5 N3 6.7(9) . .
C4 N2 C5 N3 -167.4(7) . .
C2 N2 C5 C6 -175.8(7) . .
C4 N2 C5 C6 10.1(11) . .
N3 C5 C6 C7 -1.5(11) . .
N2 C5 C6 C7 -178.6(7) . .
C5 C6 C7 C8 2.1(11) . .
C6 C7 C8 C9 -2.7(11) . .
C5 N3 C9 N4 176.7(6) . .
C5 N3 C9 C8 -1.9(10) . .
C10 N4 C9 N3 -20.1(10) . .
C11 N4 C9 N3 164.6(7) . .
C10 N4 C9 C8 158.5(7) . .
C11 N4 C9 C8 -16.7(12) . .
C7 C8 C9 N3 2.7(11) . .
C7 C8 C9 N4 -175.9(7) . .
C9 N4 C10 N5 -178.4(6) . .
C11 N4 C10 N5 -2.3(8) . .
C12 N5 C10 N4 2.0(8) . .
C13 N5 C10 N4 179.8(6) . .
C10 N4 C11 C12 1.7(9) . .
C9 N4 C11 C12 177.6(7) . .
N4 C11 C12 N5 -0.5(9) . .
C10 N5 C12 C11 -0.9(9) . .
C13 N5 C12 C11 -178.7(7) . .
C10 N5 C13 C14 106.8(8) . .
C12 N5 C13 C14 -75.7(9) . .
N5 C13 C14 C19 171.8(6) . .
N5 C13 C14 C15 -3.7(10) . .
C19 C14 C15 C16 1.7(11) . .
C13 C14 C15 C16 177.1(7) . .
C14 C15 C16 C17 -2.0(12) . .
C15 C16 C17 C18 1.5(11) . .
C15 C16 C17 C1 -175.4(7) . 3_666
C16 C17 C18 C19 -0.6(11) . .
C1 C17 C18 C19 176.2(6) 3_666 .
C17 C18 C19 C14 0.4(11) . .
C15 C14 C19 C18 -1.0(11) . .
C13 C14 C19 C18 -176.6(7) . .
Y1 O1 C20 O2 -1.9(13) . .
Y1 O1 C20 C21 178.0(5) . .
O2 C20 C21 C22 -4.8(10) . .
O1 C20 C21 C22 175.3(6) . .
O2 C20 C21 C26 176.7(7) . .
O1 C20 C21 C26 -3.2(10) . .
C26 C21 C22 C23 2.0(10) . .
C20 C21 C22 C23 -176.6(7) . .
C21 C22 C23 C24 -0.8(11) . .
C22 C23 C24 C25 -1.3(11) . .
C22 C23 C24 C27 179.8(7) . .
C23 C24 C25 C26 2.4(11) . .
C27 C24 C25 C26 -178.7(7) . .
C24 C25 C26 C21 -1.3(11) . .
C22 C21 C26 C25 -0.9(10) . .
C20 C21 C26 C25 177.7(6) . .
C25 C24 C27 O3 -7.7(11) . .
C23 C24 C27 O3 171.2(7) . .
C25 C24 C27 O4 169.3(7) . .
C23 C24 C27 O4 -11.9(10) . .
Y1 O5 C28 O6 4.7(12) . .
Y1 O5 C28 C29 -177.2(5) . .
O6 C28 C29 C30 -14.3(12) . .
O5 C28 C29 C30 167.4(7) . .
O6 C28 C29 C34 165.3(7) . .
O5 C28 C29 C34 -13.0(11) . .
C34 C29 C30 C31 -1.2(12) . .
C28 C29 C30 C31 178.4(7) . .
C29 C30 C31 C32 -0.3(13) . .
C30 C31 C32 C33 1.2(12) . .
C30 C31 C32 C35 179.0(8) . .
C31 C32 C33 C34 -0.7(13) . .
C35 C32 C33 C34 -178.4(8) . .
C30 C29 C34 C33 1.7(11) . .
C28 C29 C34 C33 -177.9(7) . .
C32 C33 C34 C29 -0.8(13) . .
C33 C32 C35 O7 -12.4(13) . .
C31 C32 C35 O7 169.9(9) . .
C33 C32 C35 O8 171.7(9) . .
C31 C32 C35 O8 -6.0(13) . .
Y1 O10 C36 O9 6.3(6) . .
Y1 O10 C36 C37 -171.9(5) . .
Y1 O9 C36 O10 -6.7(6) . .
Y1 O9 C36 C37 171.5(5) . .
O5 Y1 C36 O10 -55(2) . .
O1 Y1 C36 O10 144.9(4) . .
O3W Y1 C36 O10 73.6(4) . .
O1W Y1 C36 O10 -76.1(4) . .
O9 Y1 C36 O10 173.5(6) . .
O4W Y1 C36 O10 -2.2(4) . .
O2W Y1 C36 O10 -143.5(4) . .
O5 Y1 C36 O9 132(2) . .
O1 Y1 C36 O9 -28.6(4) . .
O3W Y1 C36 O9 -99.9(4) . .
O1W Y1 C36 O9 110.4(4) . .
O4W Y1 C36 O9 -175.7(4) . .
O2W Y1 C36 O9 43.0(4) . .
O10 Y1 C36 O9 -173.5(6) . .
O5 Y1 C36 C37 70(5) . .
O1 Y1 C36 C37 -91(3) . .
O3W Y1 C36 C37 -162(3) . .
O1W Y1 C36 C37 48(3) . .
O9 Y1 C36 C37 -62(3) . .
O4W Y1 C36 C37 122(3) . .
O2W Y1 C36 C37 -19(3) . .
O10 Y1 C36 C37 124(3) . .
O10 C36 C37 C39 -173.6(6) . 3_666
O9 C36 C37 C39 8.2(9) . 3_666
Y1 C36 C37 C39 66(3) . 3_666
O10 C36 C37 C38 8.1(10) . .
O9 C36 C37 C38 -170.1(6) . .
Y1 C36 C37 C38 -112(3) . .
C39 C37 C38 C39 0.1(11) 3_666 .
C36 C37 C38 C39 178.4(6) . .
C37 C38 C39 C37 -0.1(11) . 3_666

loop_
_platon_squeeze_void_nr
_platon_squeeze_void_average_x
_platon_squeeze_void_average_y
_platon_squeeze_void_average_z
_platon_squeeze_void_volume
_platon_squeeze_void_count_electrons
_platon_squeeze_void_content
1 0.002 0.000 0.500 456 226 ' '
2 -0.024 0.500 0.000 456 226 ' '
